data_7160049
loop_
_publ_author_name
'Brown, Emily B.'
'Gapare, Rosinah Liandrah'
'Campbell, Jacob W.'
'Alka&#x15f;, Adil'
'Sequeira, Steve'
'Hilborn, James W.'
'Greening, Sarah M.'
'Robertson, Katherine N.'
'Thompson, Alison'

_publ_section_title
;
 A mild synthetic route to &#x3b1;-nitroso diaryl pyrroles.
;
_journal_issue 30
_journal_name_full 'Organic &amp; biomolecular chemistry'
_journal_page_first 6122
_journal_page_last 6128
_journal_paper_doi 10.1039/d4ob00935e
_journal_volume 22
_journal_year 2024
_chemical_formula_moiety '2(C16 H12 N2 O)'
_chemical_formula_sum 'C32 H24 N4 O2'
_chemical_formula_weight 496.55
_space_group_crystal_system triclinic
_space_group_IT_number 2
_space_group_name_Hall '-P 1'
_space_group_name_H-M_alt 'P -1'
_atom_sites_solution_hydrogens mixed
_atom_sites_solution_primary dual
_audit_creation_method SHELXL-2019/3
_audit_update_record
;
2024-01-08 deposited with the CCDC.	2024-07-08 downloaded from the CCDC.
;
_cell_angle_alpha 90.7407(19)
_cell_angle_beta 94.8288(17)
_cell_angle_gamma 107.1627(16)
_cell_formula_units_Z 2
_cell_length_a 9.4686(3)
_cell_length_b 9.5459(4)
_cell_length_c 14.1712(5)
_cell_measurement_reflns_used 9813
_cell_measurement_temperature 150(2)
_cell_measurement_theta_max 72.3803
_cell_measurement_theta_min 3.1320
_cell_volume 1218.54(8)
_computing_cell_refinement 'SAINT V8.40B (Bruker AXS LLC, 2019)'
_computing_data_collection 'Bruker Instrument Service v8.5.0.11 RC8'
_computing_data_reduction 'SAINT V8.40B (Bruker AXS LLC, 2019)'
_computing_structure_refinement 'SHELXL-2019/2 (Sheldrick, 2019)'
_computing_structure_solution 'SHELXT-2014 (Sheldrick, 2015)'
_diffrn_ambient_temperature 150(2)
_diffrn_detector '100 \\times 140 mm^2^ CMOS sensor'
_diffrn_detector_area_resol_mean 7.3910
_diffrn_detector_type 'Bruker PHOTON III'
_diffrn_measured_fraction_theta_full 1.000
_diffrn_measured_fraction_theta_max 0.998
_diffrn_measurement_device '\k--geometry diffractometer'
_diffrn_measurement_device_type 'Bruker D8 VENTURE'
_diffrn_radiation_monochromator 'multilayer mirror'
_diffrn_radiation_type CuK\a
_diffrn_radiation_wavelength 1.54178
_diffrn_reflns_av_R_equivalents 0.0438
_diffrn_reflns_av_unetI/netI 0.0201
_diffrn_reflns_Laue_measured_fraction_full 1.000
_diffrn_reflns_Laue_measured_fraction_max 0.998
_diffrn_reflns_limit_h_max 11
_diffrn_reflns_limit_h_min -10
_diffrn_reflns_limit_k_max 11
_diffrn_reflns_limit_k_min -11
_diffrn_reflns_limit_l_max 17
_diffrn_reflns_limit_l_min -17
_diffrn_reflns_number 48742
_diffrn_reflns_point_group_measured_fraction_full 1.000
_diffrn_reflns_point_group_measured_fraction_max 0.998
_diffrn_reflns_theta_full 67.679
_diffrn_reflns_theta_max 72.374
_diffrn_reflns_theta_min 3.132
_diffrn_source_current 1.1
_diffrn_source_power 0.06
_diffrn_source_type 'Incoatec I\mS 3.0'
_diffrn_source_voltage 50
_exptl_absorpt_coefficient_mu 0.688
_exptl_absorpt_correction_T_max 0.7536
_exptl_absorpt_correction_T_min 0.6456
_exptl_absorpt_correction_type multi-scan
_exptl_absorpt_process_details
;
Krause, L., Herbst-Irmer, R., Sheldrick, G. M., Stalke, D. (2015).
J. Appl. Cryst. 48, 3-10.
;
_exptl_crystal_colour green
_exptl_crystal_density_diffrn 1.353
_exptl_crystal_description 'prism (cut)'
_exptl_crystal_F_000 520
_exptl_crystal_size_max 0.106
_exptl_crystal_size_mid 0.075
_exptl_crystal_size_min 0.020
_refine_diff_density_max 0.291
_refine_diff_density_min -0.319
_refine_diff_density_rms 0.068
_refine_ls_extinction_coef 0.0027(4)
_refine_ls_extinction_expression Fc^*^=kFc[1+0.001xFc^2^\l^3^/sin(2\q)]^-1/4^
_refine_ls_extinction_method 'SHELXL-2019/2 (Sheldrick 2019)'
_refine_ls_goodness_of_fit_ref 1.206
_refine_ls_hydrogen_treatment mixed
_refine_ls_matrix_type full
_refine_ls_number_parameters 350
_refine_ls_number_reflns 4807
_refine_ls_number_restraints 2
_refine_ls_restrained_S_all 1.206
_refine_ls_R_factor_all 0.0937
_refine_ls_R_factor_gt 0.0681
_refine_ls_shift/su_max 0.000
_refine_ls_shift/su_mean 0.000
_refine_ls_structure_factor_coef Fsqd
_refine_ls_weighting_details 'w=1/[\s^2^(Fo^2^)+(0.0192P)^2^+1.8955P] where P=(Fo^2^+2Fc^2^)/3'
_refine_ls_weighting_scheme calc
_refine_ls_wR_factor_gt 0.1250
_refine_ls_wR_factor_ref 0.1460
_reflns_Friedel_coverage 0.000
_reflns_number_gt 3765
_reflns_number_total 4807
_reflns_threshold_expression 'I > 2\s(I)'
_cod_data_source_file d4ob00935e2.cif
_cod_data_source_block Compound1A_AT024_EB2
_cod_depositor_comments 'Adding full bibliography for 7160049--7160050.cif.'
_cod_database_code 7160049
_shelx_shelxl_version_number 2019/3
_shelx_space_group_comment
;
The symmetry employed for this shelxl refinement is uniquely defined
by the following loop, which should always be used as a source of
symmetry information in preference to the above space-group names.
They are only intended as comments.
;
_shelx_estimated_absorpt_t_min 0.931
_shelx_estimated_absorpt_t_max 0.986
_diffrn_source_source 'microfocus sealed tube'

loop_
_space_group_symop_operation_xyz
'x, y, z'
'-x, -y, -z'

loop_
_atom_site_label
_atom_site_type_symbol
_atom_site_fract_x
_atom_site_fract_y
_atom_site_fract_z
_atom_site_U_iso_or_equiv
_atom_site_adp_type
_atom_site_occupancy
_atom_site_site_symmetry_order
_atom_site_calc_flag
_atom_site_refinement_flags_posn
_atom_site_refinement_flags_adp
_atom_site_refinement_flags_occupancy
_atom_site_disorder_assembly
_atom_site_disorder_group
O1 O 0.3797(2) 0.1491(2) 0.55911(12) 0.0394(5) Uani 1 1 d . . . . .
O2 O 0.6134(2) 0.3930(2) 0.43848(12) 0.0391(4) Uani 1 1 d . . . . .
N1 N 0.5654(2) 0.3958(2) 0.64453(13) 0.0252(4) Uani 1 1 d D . . . .
H1N H 0.582(3) 0.393(3) 0.5825(13) 0.038 Uiso 1 1 d D U . . .
N2 N 0.3593(2) 0.1725(2) 0.64454(14) 0.0306(5) Uani 1 1 d . . . . .
N3 N 0.4554(2) 0.1261(2) 0.36672(14) 0.0285(4) Uani 1 1 d D . . . .
H3N H 0.432(3) 0.146(3) 0.4236(14) 0.043 Uiso 1 1 d D U . . .
N4 N 0.6427(2) 0.3599(2) 0.35679(14) 0.0312(5) Uani 1 1 d . . . . .
C1 C 0.6452(3) 0.5000(2) 0.70993(16) 0.0262(5) Uani 1 1 d . . . . .
C2 C 0.5845(3) 0.4658(3) 0.79704(17) 0.0285(5) Uani 1 1 d . . . . .
H2 H 0.620864 0.519160 0.855534 0.034 Uiso 1 1 calc R U . . .
C3 C 0.4622(3) 0.3405(2) 0.78329(16) 0.0253(5) Uani 1 1 d . . . . .
C4 C 0.4537(3) 0.2961(2) 0.68660(16) 0.0254(5) Uani 1 1 d . . . . .
C5 C 0.7662(3) 0.6270(2) 0.68870(17) 0.0279(5) Uani 1 1 d . . . . .
C6 C 0.8730(3) 0.6985(3) 0.76149(19) 0.0359(6) Uani 1 1 d . . . . .
H6 H 0.866956 0.662519 0.823666 0.043 Uiso 1 1 calc R U . . .
C7 C 0.9876(3) 0.8216(3) 0.7438(2) 0.0410(6) Uani 1 1 d . . . . .
H7 H 1.060881 0.868153 0.793534 0.049 Uiso 1 1 calc R U . . .
C8 C 0.9957(3) 0.8770(3) 0.6536(2) 0.0416(7) Uani 1 1 d . . . . .
H8 H 1.073276 0.962427 0.641885 0.050 Uiso 1 1 calc R U . . .
C9 C 0.8906(3) 0.8075(3) 0.5808(2) 0.0379(6) Uani 1 1 d . . . . .
H9 H 0.895841 0.845455 0.519119 0.045 Uiso 1 1 calc R U . . .
C10 C 0.7769(3) 0.6820(3) 0.59783(17) 0.0309(5) Uani 1 1 d . . . . .
H10 H 0.706250 0.633503 0.547320 0.037 Uiso 1 1 calc R U . . .
C11 C 0.3598(3) 0.2737(2) 0.85372(16) 0.0250(5) Uani 1 1 d . . . . .
C12 C 0.2086(3) 0.2083(3) 0.82679(17) 0.0283(5) Uani 1 1 d . . . . .
H12 H 0.172269 0.201883 0.761823 0.034 Uiso 1 1 calc R U . . .
C13 C 0.1115(3) 0.1528(3) 0.89495(17) 0.0302(5) Uani 1 1 d . . . . .
H13 H 0.009138 0.108270 0.876127 0.036 Uiso 1 1 calc R U . . .
C14 C 0.1627(3) 0.1619(3) 0.99003(17) 0.0298(5) Uani 1 1 d . . . . .
H14 H 0.095590 0.125082 1.036373 0.036 Uiso 1 1 calc R U . . .
C15 C 0.3131(3) 0.2253(3) 1.01703(17) 0.0288(5) Uani 1 1 d . . . . .
H15 H 0.349349 0.230067 1.081934 0.035 Uiso 1 1 calc R U . . .
C16 C 0.4104(3) 0.2817(2) 0.94938(16) 0.0283(5) Uani 1 1 d . . . . .
H16 H 0.512699 0.326166 0.968570 0.034 Uiso 1 1 calc R U . . .
C17 C 0.3911(3) 0.0053(3) 0.30963(16) 0.0266(5) Uani 1 1 d . . . . .
C18 C 0.4591(3) 0.0273(3) 0.22449(16) 0.0277(5) Uani 1 1 d . . . . .
H18 H 0.436368 -0.040717 0.171827 0.033 Uiso 1 1 calc R U . . .
C19 C 0.5647(3) 0.1641(3) 0.22946(16) 0.0261(5) Uani 1 1 d . . . . .
C20 C 0.5605(3) 0.2262(3) 0.32015(16) 0.0273(5) Uani 1 1 d . . . . .
C21 C 0.2742(3) -0.1226(3) 0.33557(17) 0.0275(5) Uani 1 1 d . . . . .
C22 C 0.1886(3) -0.2204(3) 0.26434(18) 0.0329(5) Uani 1 1 d . . . . .
H22 H 0.207806 -0.203385 0.200096 0.040 Uiso 1 1 calc R U . . .
C23 C 0.0756(3) -0.3424(3) 0.28602(19) 0.0362(6) Uani 1 1 d . . . . .
H23 H 0.016829 -0.407267 0.236639 0.043 Uiso 1 1 calc R U . . .
C24 C 0.0483(3) -0.3697(3) 0.3793(2) 0.0388(6) Uani 1 1 d . . . . .
H24 H -0.029426 -0.452835 0.394354 0.047 Uiso 1 1 calc R U . . .
C25 C 0.1350(3) -0.2752(3) 0.45056(19) 0.0372(6) Uani 1 1 d . . . . .
H25 H 0.117940 -0.295147 0.514810 0.045 Uiso 1 1 calc R U . . .
C26 C 0.2465(3) -0.1517(3) 0.42969(18) 0.0338(6) Uani 1 1 d . . . . .
H26 H 0.304192 -0.086755 0.479394 0.041 Uiso 1 1 calc R U . . .
C27 C 0.6582(2) 0.2287(3) 0.15391(16) 0.0257(5) Uani 1 1 d . . . . .
C28 C 0.7179(3) 0.3798(3) 0.14644(17) 0.0282(5) Uani 1 1 d . . . . .
H28 H 0.701570 0.444752 0.192752 0.034 Uiso 1 1 calc R U . . .
C29 C 0.8012(3) 0.4363(3) 0.07175(17) 0.0309(5) Uani 1 1 d . . . . .
H29 H 0.840647 0.539432 0.067174 0.037 Uiso 1 1 calc R U . . .
C30 C 0.8269(3) 0.3428(3) 0.00399(17) 0.0318(5) Uani 1 1 d . . . . .
H30 H 0.883583 0.381742 -0.046976 0.038 Uiso 1 1 calc R U . . .
C31 C 0.7694(3) 0.1921(3) 0.01098(17) 0.0315(5) Uani 1 1 d . . . . .
H31 H 0.787628 0.127621 -0.034871 0.038 Uiso 1 1 calc R U . . .
C32 C 0.6851(3) 0.1357(3) 0.08503(16) 0.0284(5) Uani 1 1 d . . . . .
H32 H 0.645266 0.032402 0.088992 0.034 Uiso 1 1 calc R U . . .

loop_
_atom_site_aniso_label
_atom_site_aniso_U_11
_atom_site_aniso_U_22
_atom_site_aniso_U_33
_atom_site_aniso_U_23
_atom_site_aniso_U_13
_atom_site_aniso_U_12
O1 0.0481(11) 0.0420(11) 0.0233(9) -0.0055(7) 0.0039(8) 0.0060(9)
O2 0.0510(11) 0.0389(10) 0.0253(9) -0.0054(7) 0.0052(8) 0.0100(9)
N1 0.0269(10) 0.0261(10) 0.0219(9) 0.0000(8) 0.0039(8) 0.0065(8)
N2 0.0350(11) 0.0316(11) 0.0236(10) -0.0021(8) 0.0020(8) 0.0076(9)
N3 0.0332(11) 0.0285(10) 0.0241(10) 0.0000(8) 0.0070(8) 0.0082(8)
N4 0.0344(11) 0.0324(11) 0.0245(10) -0.0045(8) 0.0012(8) 0.0070(9)
C1 0.0273(12) 0.0241(11) 0.0275(12) -0.0009(9) 0.0020(9) 0.0081(9)
C2 0.0292(12) 0.0287(12) 0.0262(12) -0.0034(9) 0.0023(9) 0.0068(10)
C3 0.0290(12) 0.0217(11) 0.0262(11) -0.0001(9) 0.0041(9) 0.0088(9)
C4 0.0261(11) 0.0241(11) 0.0244(11) -0.0001(9) 0.0035(9) 0.0046(9)
C5 0.0267(12) 0.0235(11) 0.0329(12) -0.0017(9) 0.0048(9) 0.0061(9)
C6 0.0373(14) 0.0331(13) 0.0346(14) -0.0053(11) 0.0053(11) 0.0059(11)
C7 0.0346(14) 0.0363(14) 0.0455(16) -0.0080(12) -0.0021(12) 0.0022(11)
C8 0.0350(14) 0.0319(14) 0.0532(17) -0.0026(12) 0.0113(12) 0.0010(11)
C9 0.0345(14) 0.0369(14) 0.0404(15) 0.0069(11) 0.0089(11) 0.0061(11)
C10 0.0281(12) 0.0312(13) 0.0309(13) 0.0033(10) 0.0034(10) 0.0047(10)
C11 0.0280(11) 0.0236(11) 0.0253(11) -0.0004(9) 0.0053(9) 0.0099(9)
C12 0.0308(12) 0.0263(12) 0.0272(12) -0.0021(9) 0.0020(9) 0.0081(10)
C13 0.0286(12) 0.0259(12) 0.0338(13) -0.0036(10) 0.0025(10) 0.0045(10)
C14 0.0372(13) 0.0248(12) 0.0284(12) 0.0018(9) 0.0097(10) 0.0091(10)
C15 0.0368(13) 0.0251(11) 0.0252(11) 0.0007(9) 0.0035(10) 0.0102(10)
C16 0.0316(12) 0.0243(11) 0.0286(12) -0.0024(9) 0.0016(9) 0.0083(10)
C17 0.0283(12) 0.0269(12) 0.0249(11) 0.0009(9) 0.0028(9) 0.0085(9)
C18 0.0340(13) 0.0248(11) 0.0245(11) -0.0014(9) 0.0036(9) 0.0087(10)
C19 0.0288(12) 0.0271(12) 0.0240(11) 0.0009(9) 0.0029(9) 0.0104(9)
C20 0.0297(12) 0.0252(11) 0.0271(12) 0.0023(9) 0.0048(9) 0.0080(9)
C21 0.0306(12) 0.0253(11) 0.0282(12) 0.0017(9) 0.0064(9) 0.0097(10)
C22 0.0325(13) 0.0351(13) 0.0284(12) 0.0030(10) -0.0009(10) 0.0067(10)
C23 0.0332(13) 0.0304(13) 0.0406(14) 0.0008(11) -0.0026(11) 0.0041(11)
C24 0.0325(13) 0.0303(13) 0.0529(17) 0.0057(12) 0.0124(12) 0.0060(11)
C25 0.0419(15) 0.0329(13) 0.0387(14) 0.0070(11) 0.0148(12) 0.0105(11)
C26 0.0377(14) 0.0314(13) 0.0316(13) 0.0005(10) 0.0070(10) 0.0083(11)
C27 0.0251(11) 0.0281(12) 0.0235(11) 0.0028(9) 0.0027(9) 0.0073(9)
C28 0.0294(12) 0.0265(12) 0.0284(12) -0.0025(9) 0.0040(9) 0.0077(10)
C29 0.0287(12) 0.0264(12) 0.0345(13) 0.0019(10) 0.0033(10) 0.0032(10)
C30 0.0307(12) 0.0367(13) 0.0263(12) 0.0029(10) 0.0090(10) 0.0054(10)
C31 0.0344(13) 0.0315(13) 0.0292(12) -0.0014(10) 0.0073(10) 0.0097(10)
C32 0.0323(12) 0.0251(12) 0.0279(12) 0.0004(9) 0.0027(9) 0.0086(10)

loop_
_atom_type_symbol
_atom_type_description
_atom_type_scat_dispersion_real
_atom_type_scat_dispersion_imag
_atom_type_scat_source
C C 0.0181 0.0091 'International Tables Vol C Tables 4.2.6.8 and 6.1.1.4'
H H 0.0000 0.0000 'International Tables Vol C Tables 4.2.6.8 and 6.1.1.4'
N N 0.0311 0.0180 'International Tables Vol C Tables 4.2.6.8 and 6.1.1.4'
O O 0.0492 0.0322 'International Tables Vol C Tables 4.2.6.8 and 6.1.1.4'

loop_
_geom_angle_atom_site_label_1
_geom_angle_atom_site_label_2
_geom_angle_atom_site_label_3
_geom_angle
_geom_angle_site_symmetry_1
_geom_angle_site_symmetry_3
_geom_angle_publ_flag
C1 N1 C4 109.43(19) . . ?
C1 N1 H1N 125.4(18) . . ?
C4 N1 H1N 125.2(18) . . ?
O1 N2 C4 114.9(2) . . ?
C17 N3 C20 109.68(19) . . ?
C17 N3 H3N 128(2) . . ?
C20 N3 H3N 122(2) . . ?
O2 N4 C20 115.3(2) . . ?
N1 C1 C2 107.8(2) . . ?
N1 C1 C5 124.1(2) . . ?
C2 C1 C5 128.1(2) . . ?
C3 C2 C1 108.7(2) . . ?
C3 C2 H2 125.6 . . ?
C1 C2 H2 125.6 . . ?
C2 C3 C4 105.7(2) . . ?
C2 C3 C11 126.7(2) . . ?
C4 C3 C11 127.5(2) . . ?
N2 C4 N1 125.8(2) . . ?
N2 C4 C3 125.8(2) . . ?
N1 C4 C3 108.32(19) . . ?
C6 C5 C10 118.8(2) . . ?
C6 C5 C1 119.3(2) . . ?
C10 C5 C1 121.9(2) . . ?
C7 C6 C5 120.6(3) . . ?
C7 C6 H6 119.7 . . ?
C5 C6 H6 119.7 . . ?
C6 C7 C8 120.2(3) . . ?
C6 C7 H7 119.9 . . ?
C8 C7 H7 119.9 . . ?
C9 C8 C7 119.9(2) . . ?
C9 C8 H8 120.1 . . ?
C7 C8 H8 120.1 . . ?
C8 C9 C10 120.1(3) . . ?
C8 C9 H9 119.9 . . ?
C10 C9 H9 119.9 . . ?
C9 C10 C5 120.5(2) . . ?
C9 C10 H10 119.8 . . ?
C5 C10 H10 119.8 . . ?
C16 C11 C12 118.8(2) . . ?
C16 C11 C3 120.3(2) . . ?
C12 C11 C3 120.7(2) . . ?
C13 C12 C11 120.1(2) . . ?
C13 C12 H12 119.9 . . ?
C11 C12 H12 119.9 . . ?
C14 C13 C12 120.7(2) . . ?
C14 C13 H13 119.7 . . ?
C12 C13 H13 119.7 . . ?
C13 C14 C15 119.4(2) . . ?
C13 C14 H14 120.3 . . ?
C15 C14 H14 120.3 . . ?
C16 C15 C14 120.2(2) . . ?
C16 C15 H15 119.9 . . ?
C14 C15 H15 119.9 . . ?
C15 C16 C11 120.8(2) . . ?
C15 C16 H16 119.6 . . ?
C11 C16 H16 119.6 . . ?
N3 C17 C18 107.3(2) . . ?
N3 C17 C21 124.6(2) . . ?
C18 C17 C21 128.1(2) . . ?
C19 C18 C17 109.2(2) . . ?
C19 C18 H18 125.4 . . ?
C17 C18 H18 125.4 . . ?
C18 C19 C20 105.8(2) . . ?
C18 C19 C27 125.8(2) . . ?
C20 C19 C27 128.4(2) . . ?
N4 C20 N3 124.6(2) . . ?
N4 C20 C19 127.4(2) . . ?
N3 C20 C19 108.0(2) . . ?
C22 C21 C26 118.7(2) . . ?
C22 C21 C17 119.1(2) . . ?
C26 C21 C17 122.2(2) . . ?
C23 C22 C21 120.8(2) . . ?
C23 C22 H22 119.6 . . ?
C21 C22 H22 119.6 . . ?
C24 C23 C22 120.1(2) . . ?
C24 C23 H23 119.9 . . ?
C22 C23 H23 119.9 . . ?
C25 C24 C23 119.4(2) . . ?
C25 C24 H24 120.3 . . ?
C23 C24 H24 120.3 . . ?
C24 C25 C26 121.0(2) . . ?
C24 C25 H25 119.5 . . ?
C26 C25 H25 119.5 . . ?
C25 C26 C21 120.0(2) . . ?
C25 C26 H26 120.0 . . ?
C21 C26 H26 120.0 . . ?
C28 C27 C32 118.4(2) . . ?
C28 C27 C19 122.5(2) . . ?
C32 C27 C19 119.0(2) . . ?
C29 C28 C27 120.6(2) . . ?
C29 C28 H28 119.7 . . ?
C27 C28 H28 119.7 . . ?
C30 C29 C28 120.4(2) . . ?
C30 C29 H29 119.8 . . ?
C28 C29 H29 119.8 . . ?
C29 C30 C31 119.7(2) . . ?
C29 C30 H30 120.2 . . ?
C31 C30 H30 120.2 . . ?
C30 C31 C32 120.0(2) . . ?
C30 C31 H31 120.0 . . ?
C32 C31 H31 120.0 . . ?
C31 C32 C27 121.0(2) . . ?
C31 C32 H32 119.5 . . ?
C27 C32 H32 119.5 . . ?

loop_
_geom_bond_atom_site_label_1
_geom_bond_atom_site_label_2
_geom_bond_distance
_geom_bond_site_symmetry_2
_geom_bond_publ_flag
O1 N2 1.269(3) . ?
O2 N4 1.271(3) . ?
N1 C1 1.354(3) . ?
N1 C4 1.380(3) . ?
N1 H1N 0.906(17) . ?
N2 C4 1.347(3) . ?
N3 C17 1.354(3) . ?
N3 C20 1.381(3) . ?
N3 H3N 0.886(17) . ?
N4 C20 1.354(3) . ?
C1 C2 1.407(3) . ?
C1 C5 1.456(3) . ?
C2 C3 1.396(3) . ?
C2 H2 0.9500 . ?
C3 C4 1.418(3) . ?
C3 C11 1.469(3) . ?
C5 C6 1.397(3) . ?
C5 C10 1.397(3) . ?
C6 C7 1.386(4) . ?
C6 H6 0.9500 . ?
C7 C8 1.390(4) . ?
C7 H7 0.9500 . ?
C8 C9 1.384(4) . ?
C8 H8 0.9500 . ?
C9 C10 1.394(3) . ?
C9 H9 0.9500 . ?
C10 H10 0.9500 . ?
C11 C16 1.393(3) . ?
C11 C12 1.400(3) . ?
C12 C13 1.391(3) . ?
C12 H12 0.9500 . ?
C13 C14 1.386(3) . ?
C13 H13 0.9500 . ?
C14 C15 1.391(3) . ?
C14 H14 0.9500 . ?
C15 C16 1.388(3) . ?
C15 H15 0.9500 . ?
C16 H16 0.9500 . ?
C17 C18 1.404(3) . ?
C17 C21 1.461(3) . ?
C18 C19 1.388(3) . ?
C18 H18 0.9500 . ?
C19 C20 1.417(3) . ?
C19 C27 1.471(3) . ?
C21 C22 1.392(3) . ?
C21 C26 1.396(3) . ?
C22 C23 1.387(3) . ?
C22 H22 0.9500 . ?
C23 C24 1.382(4) . ?
C23 H23 0.9500 . ?
C24 C25 1.381(4) . ?
C24 H24 0.9500 . ?
C25 C26 1.386(4) . ?
C25 H25 0.9500 . ?
C26 H26 0.9500 . ?
C27 C28 1.394(3) . ?
C27 C32 1.400(3) . ?
C28 C29 1.392(3) . ?
C28 H28 0.9500 . ?
C29 C30 1.386(3) . ?
C29 H29 0.9500 . ?
C30 C31 1.388(3) . ?
C30 H30 0.9500 . ?
C31 C32 1.389(3) . ?
C31 H31 0.9500 . ?
C32 H32 0.9500 . ?

loop_
_geom_hbond_atom_site_label_D
_geom_hbond_atom_site_label_H
_geom_hbond_atom_site_label_A
_geom_hbond_distance_DH
_geom_hbond_distance_HA
_geom_hbond_distance_DA
_geom_hbond_angle_DHA
_geom_hbond_site_symmetry_A
_geom_hbond_publ_flag
N1 H1N O2 0.906(17) 2.088(18) 2.994(3) 177(3) . yes
N3 H3N O1 0.886(17) 2.025(18) 2.899(3) 168(3) . yes

loop_
_geom_torsion_atom_site_label_1
_geom_torsion_atom_site_label_2
_geom_torsion_atom_site_label_3
_geom_torsion_atom_site_label_4
_geom_torsion
_geom_torsion_site_symmetry_1
_geom_torsion_site_symmetry_2
_geom_torsion_site_symmetry_3
_geom_torsion_site_symmetry_4
_geom_torsion_publ_flag
C4 N1 C1 C2 0.7(3) . . . . ?
C4 N1 C1 C5 -176.3(2) . . . . ?
N1 C1 C2 C3 -1.9(3) . . . . ?
C5 C1 C2 C3 175.0(2) . . . . ?
C1 C2 C3 C4 2.3(3) . . . . ?
C1 C2 C3 C11 -175.0(2) . . . . ?
O1 N2 C4 N1 0.8(3) . . . . ?
O1 N2 C4 C3 -174.5(2) . . . . ?
C1 N1 C4 N2 -175.2(2) . . . . ?
C1 N1 C4 C3 0.8(3) . . . . ?
C2 C3 C4 N2 174.0(2) . . . . ?
C11 C3 C4 N2 -8.6(4) . . . . ?
C2 C3 C4 N1 -1.9(3) . . . . ?
C11 C3 C4 N1 175.4(2) . . . . ?
N1 C1 C5 C6 -157.8(2) . . . . ?
C2 C1 C5 C6 25.7(4) . . . . ?
N1 C1 C5 C10 23.8(4) . . . . ?
C2 C1 C5 C10 -152.6(2) . . . . ?
C10 C5 C6 C7 -0.2(4) . . . . ?
C1 C5 C6 C7 -178.6(2) . . . . ?
C5 C6 C7 C8 1.4(4) . . . . ?
C6 C7 C8 C9 -1.2(4) . . . . ?
C7 C8 C9 C10 -0.2(4) . . . . ?
C8 C9 C10 C5 1.3(4) . . . . ?
C6 C5 C10 C9 -1.2(4) . . . . ?
C1 C5 C10 C9 177.2(2) . . . . ?
C2 C3 C11 C16 -31.9(3) . . . . ?
C4 C3 C11 C16 151.3(2) . . . . ?
C2 C3 C11 C12 144.5(2) . . . . ?
C4 C3 C11 C12 -32.3(4) . . . . ?
C16 C11 C12 C13 0.1(3) . . . . ?
C3 C11 C12 C13 -176.4(2) . . . . ?
C11 C12 C13 C14 0.2(4) . . . . ?
C12 C13 C14 C15 -0.9(4) . . . . ?
C13 C14 C15 C16 1.3(3) . . . . ?
C14 C15 C16 C11 -1.0(3) . . . . ?
C12 C11 C16 C15 0.3(3) . . . . ?
C3 C11 C16 C15 176.8(2) . . . . ?
C20 N3 C17 C18 1.2(3) . . . . ?
C20 N3 C17 C21 -179.6(2) . . . . ?
N3 C17 C18 C19 -0.8(3) . . . . ?
C21 C17 C18 C19 180.0(2) . . . . ?
C17 C18 C19 C20 0.1(3) . . . . ?
C17 C18 C19 C27 -179.0(2) . . . . ?
O2 N4 C20 N3 -2.7(3) . . . . ?
O2 N4 C20 C19 176.9(2) . . . . ?
C17 N3 C20 N4 178.6(2) . . . . ?
C17 N3 C20 C19 -1.1(3) . . . . ?
C18 C19 C20 N4 -179.0(2) . . . . ?
C27 C19 C20 N4 0.0(4) . . . . ?
C18 C19 C20 N3 0.6(3) . . . . ?
C27 C19 C20 N3 179.7(2) . . . . ?
N3 C17 C21 C22 162.1(2) . . . . ?
C18 C17 C21 C22 -18.7(4) . . . . ?
N3 C17 C21 C26 -18.9(4) . . . . ?
C18 C17 C21 C26 160.3(2) . . . . ?
C26 C21 C22 C23 1.6(4) . . . . ?
C17 C21 C22 C23 -179.4(2) . . . . ?
C21 C22 C23 C24 -1.1(4) . . . . ?
C22 C23 C24 C25 -0.4(4) . . . . ?
C23 C24 C25 C26 1.5(4) . . . . ?
C24 C25 C26 C21 -1.1(4) . . . . ?
C22 C21 C26 C25 -0.5(4) . . . . ?
C17 C21 C26 C25 -179.5(2) . . . . ?
C18 C19 C27 C28 154.6(2) . . . . ?
C20 C19 C27 C28 -24.3(4) . . . . ?
C18 C19 C27 C32 -23.5(4) . . . . ?
C20 C19 C27 C32 157.6(2) . . . . ?
C32 C27 C28 C29 0.5(3) . . . . ?
C19 C27 C28 C29 -177.6(2) . . . . ?
C27 C28 C29 C30 -0.5(4) . . . . ?
C28 C29 C30 C31 -0.2(4) . . . . ?
C29 C30 C31 C32 0.7(4) . . . . ?
C30 C31 C32 C27 -0.7(4) . . . . ?
C28 C27 C32 C31 0.0(3) . . . . ?
C19 C27 C32 C31 178.2(2) . . . . ?
